data_2108780
loop_
_publ_author_name
'Safari, Fatemeh'
'Katrusiak, Andrzej'

_publ_section_title
;
 Structure--property relationships of molecular shape and orientation with
 compression and expansion of xylitol
;
_journal_issue 2
_journal_name_full 'Acta Crystallographica Section B'
_journal_page_first
;
;
_journal_paper_doi 10.1107/S2052520621000445
_journal_volume 77
_journal_year 2021
_chemical_absolute_configuration rm
_chemical_formula_moiety 'C5 H12 O5'
_chemical_formula_sum 'C5 H12 O5'
_chemical_formula_weight 152.15
_chemical_name_common xylitol
_space_group_crystal_system orthorhombic
_space_group_IT_number 19
_space_group_name_Hall 'P 2ac 2ab'
_space_group_name_H-M_alt 'P 21 21 21'
_atom_sites_solution_hydrogens geom
_atom_sites_solution_primary direct
_audit_creation_date 2020-04-29
_audit_creation_method
;
Olex2 1.2
(compiled 2017.03.28 svn.r3405 for OlexSys, GUI svn.r5337)
;
_cell_angle_alpha 90
_cell_angle_beta 90
_cell_angle_gamma 90
_cell_formula_units_Z 4
_cell_length_a 8.0696(15)
_cell_length_b 8.65(5)
_cell_length_c 8.309(2)
_cell_measurement_reflns_used 594
_cell_measurement_temperature 296.0(2)
_cell_measurement_theta_max 23.4650
_cell_measurement_theta_min 3.4750
_cell_volume 580(3)
_computing_molecular_graphics 'Olex2 (Dolomanov et al., 2009)'
_computing_publication_material 'Olex2 (Dolomanov et al., 2009)'
_computing_structure_refinement 'ShelXL (Sheldrick, 2015)'
_computing_structure_solution 'ShelXS (Sheldrick, 2008)'
_diffrn_ambient_temperature 296(2)
_diffrn_measured_fraction_theta_full 0.270
_diffrn_measured_fraction_theta_max 0.245
_diffrn_measurement_device_type 'multiwire proportional'
_diffrn_measurement_method 'phi and omega scans'
_diffrn_radiation_monochromator graphite
_diffrn_radiation_type MoK\a
_diffrn_radiation_wavelength 0.71073
_diffrn_reflns_av_R_equivalents 0.0876
_diffrn_reflns_av_unetI/netI 0.0598
_diffrn_reflns_Laue_measured_fraction_full 0.270
_diffrn_reflns_Laue_measured_fraction_max 0.245
_diffrn_reflns_limit_h_max 10
_diffrn_reflns_limit_h_min -9
_diffrn_reflns_limit_k_max 2
_diffrn_reflns_limit_k_min -2
_diffrn_reflns_limit_l_max 10
_diffrn_reflns_limit_l_min -10
_diffrn_reflns_number 2078
_diffrn_reflns_point_group_measured_fraction_full 0.236
_diffrn_reflns_point_group_measured_fraction_max 0.211
_diffrn_reflns_theta_full 25.242
_diffrn_reflns_theta_max 26.886
_diffrn_reflns_theta_min 4.907
_exptl_absorpt_coefficient_mu 0.157
_exptl_absorpt_correction_type none
_exptl_crystal_density_diffrn 1.742
_exptl_crystal_description prism
_exptl_crystal_F_000 328
_exptl_crystal_size_max 0.15
_exptl_crystal_size_mid 0.11
_exptl_crystal_size_min 0.1
_refine_diff_density_max 0.142
_refine_diff_density_min -0.109
_refine_diff_density_rms 0.034
_refine_ls_abs_structure_details
;
 Flack x determined using 41 quotients [(I+)-(I-)]/[(I+)+(I-)]
 (Parsons, Flack and Wagner, Acta Cryst. B69 (2013) 249-259).
;
_refine_ls_abs_structure_Flack -1.3(10)
_refine_ls_extinction_method none
_refine_ls_goodness_of_fit_ref 1.164
_refine_ls_hydrogen_treatment constr
_refine_ls_matrix_type full
_refine_ls_number_parameters 93
_refine_ls_number_reflns 265
_refine_ls_number_restraints 73
_refine_ls_restrained_S_all 1.011
_refine_ls_R_factor_all 0.0965
_refine_ls_R_factor_gt 0.0520
_refine_ls_shift/su_max 0.000
_refine_ls_shift/su_mean 0.000
_refine_ls_structure_factor_coef Fsqd
_refine_ls_weighting_details 'w=1/[\s^2^(Fo^2^)+(0.0739P)^2^] where P=(Fo^2^+2Fc^2^)/3'
_refine_ls_weighting_scheme calc
_refine_ls_wR_factor_gt 0.1061
_refine_ls_wR_factor_ref 0.1243
_reflns_Friedel_coverage 0.440
_reflns_Friedel_fraction_full 0.185
_reflns_Friedel_fraction_max 0.161
_reflns_number_gt 175
_reflns_number_total 265
_reflns_threshold_expression 'I > 2\s(I)'
_cod_data_source_file um5047sup1.cif
_cod_data_source_block Xylitol3_20GPa
_cod_database_code 2108780
_shelx_shelxl_version_number 2014/7
_shelx_space_group_comment
;
The symmetry employed for this shelxl refinement is uniquely defined
by the following loop, which should always be used as a source of
symmetry information in preference to the above space-group names.
They are only intended as comments.
;
_olex2_refinement_description
;
1. Fixed Uiso
 At 1.2 times of:
  All C(H) groups, H4 of O4, All C(H,H) groups
 At 1.5 times of:
  H1 of O1, H3 of O3, H2 of O2, H5 of O5
2. Restrained distances
 C2-C1
 1.54 with sigma of 0.02
3. Uiso/Uaniso restraints and constraints
Uanis(O1) \\sim Ueq, Uanis(C5) \\sim Ueq: with sigma of 0.01 and sigma for
terminal atoms of 0.02
4. Rigid body (RIGU) restrains
 O4, C4, C3, C5, O3, C2, O5, O2, C1, O1
 with sigma for 1-2 distances of 0.004 and sigma for 1-3 distances of 0.004
5.a Ternary CH refined with riding coordinates:
 C3(H3A), C2(H2A), C4(H4A)
5.b Secondary CH2 refined with riding coordinates:
 C1(H1A,H1B), C5(H5A,H5B)
5.c Tetrahedral OH refined with riding coordinates:
 O4(H4), O2(H2), O5(H5)
5.d Idealised tetrahedral OH refined as rotating group:
 O3(H3), O1(H1)
;
_olex2_submission_special_instructions 'No special instructions were received'

loop_
_space_group_symop_operation_xyz
'x, y, z'
'-x+1/2, -y, z+1/2'
'-x, y+1/2, -z+1/2'
'x+1/2, -y+1/2, -z'

loop_
_atom_site_label
_atom_site_type_symbol
_atom_site_fract_x
_atom_site_fract_y
_atom_site_fract_z
_atom_site_U_iso_or_equiv
_atom_site_adp_type
_atom_site_occupancy
_atom_site_site_symmetry_order
_atom_site_calc_flag
_atom_site_refinement_flags_posn
_atom_site_refinement_flags_adp
_atom_site_refinement_flags_occupancy
_atom_site_disorder_assembly
_atom_site_disorder_group
O4 O 0.4731(11) 0.643(5) 0.6186(9) 0.08(3) Uani 1 1 d . U . . .
H4 H 0.463177 0.598706 0.688318 0.096 Uiso 1 1 calc R . . . .
O2 O 0.8636(9) 0.576(4) 0.2918(9) 0.04(2) Uani 1 1 d . U . . .
H2 H 0.919502 0.646980 0.328640 0.066 Uiso 1 1 calc R . . . .
O3 O 0.5616(18) 0.719(5) 0.3024(14) 0.054(18) Uani 1 1 d . U . . .
H3 H 0.568317 0.718183 0.218437 0.081 Uiso 1 1 calc GR . . . .
O1 O 0.9299(11) 0.309(6) 0.4872(16) 0.046(13) Uani 1 1 d . U . . .
H1 H 0.984912 0.386410 0.489691 0.070 Uiso 1 1 calc GR . . . .
O5 O 0.1495(10) 0.531(5) 0.5363(9) 0.07(4) Uani 1 1 d . U . . .
H5 H 0.113304 0.615296 0.565136 0.112 Uiso 1 1 calc R . . . .
C3 C 0.572(3) 0.570(12) 0.360(2) 0.053(17) Uani 1 1 d . U . . .
H3A H 0.542008 0.501159 0.270632 0.064 Uiso 1 1 calc R . . . .
C2 C 0.747(3) 0.521(7) 0.415(3) 0.044(16) Uani 1 1 d D U . . .
H2A H 0.772447 0.571712 0.517759 0.053 Uiso 1 1 calc R . . . .
C1 C 0.770(3) 0.346(7) 0.434(4) 0.058(16) Uani 1 1 d D U . . .
H1A H 0.689330 0.306587 0.510497 0.070 Uiso 1 1 calc R . . . .
H1B H 0.749682 0.295683 0.331294 0.070 Uiso 1 1 calc R . . . .
C4 C 0.4425(16) 0.552(10) 0.4843(16) 0.05(2) Uani 1 1 d . U . . .
H4A H 0.457472 0.446234 0.523515 0.060 Uiso 1 1 calc R . . . .
C5 C 0.2716(13) 0.553(8) 0.4200(14) 0.037(8) Uani 1 1 d . U . . .
H5A H 0.252164 0.651332 0.366828 0.045 Uiso 1 1 calc R . . . .
H5B H 0.261756 0.472458 0.339594 0.045 Uiso 1 1 calc R . . . .

loop_
_atom_site_aniso_label
_atom_site_aniso_U_11
_atom_site_aniso_U_22
_atom_site_aniso_U_33
_atom_site_aniso_U_23
_atom_site_aniso_U_13
_atom_site_aniso_U_12
O4 0.052(5) 0.15(8) 0.041(4) -0.013(12) 0.005(4) 0.007(17)
O2 0.042(4) 0.04(6) 0.047(4) -0.033(15) 0.006(5) -0.015(18)
O3 0.040(5) 0.08(6) 0.045(7) 0.024(18) -0.006(7) 0.000(17)
O1 0.035(5) 0.04(4) 0.063(6) -0.011(17) -0.007(5) 0.003(16)
O5 0.033(4) 0.13(12) 0.057(5) 0.007(17) 0.005(5) -0.04(2)
C3 0.043(7) 0.08(5) 0.033(10) 0.026(18) -0.006(7) 0.012(17)
C2 0.029(8) 0.07(5) 0.037(11) 0.00(2) 0.005(7) 0.013(17)
C1 0.036(8) 0.07(5) 0.069(13) 0.01(3) -0.007(8) 0.009(19)
C4 0.036(6) 0.07(7) 0.042(7) 0.023(18) 0.001(6) 0.007(19)
C5 0.037(5) 0.04(2) 0.033(8) 0.003(14) 0.001(5) 0.003(12)

loop_
_atom_type_symbol
_atom_type_description
_atom_type_scat_dispersion_real
_atom_type_scat_dispersion_imag
_atom_type_scat_source
C C 0.0033 0.0016 'International Tables Vol C Tables 4.2.6.8 and 6.1.1.4'
H H 0.0000 0.0000 'International Tables Vol C Tables 4.2.6.8 and 6.1.1.4'
O O 0.0106 0.0060 'International Tables Vol C Tables 4.2.6.8 and 6.1.1.4'

loop_
_geom_angle_atom_site_label_1
_geom_angle_atom_site_label_2
_geom_angle_atom_site_label_3
_geom_angle
_geom_angle_site_symmetry_1
_geom_angle_site_symmetry_3
_geom_angle_publ_flag
O3 C3 C2 115(5) . . ?
O3 C3 C4 107(5) . . ?
C4 C3 C2 114(2) . . ?
O2 C2 C3 107(3) . . ?
O2 C2 C1 108(4) . . ?
C1 C2 C3 114(4) . . ?
O1 C1 C2 111(4) . . ?
O4 C4 C3 112(4) . . ?
O4 C4 C5 117(4) . . ?
C5 C4 C3 114.0(14) . . ?
O5 C5 C4 114.1(12) . . ?

loop_
_geom_bond_atom_site_label_1
_geom_bond_atom_site_label_2
_geom_bond_distance
_geom_bond_site_symmetry_2
_geom_bond_publ_flag
O4 C4 1.39(6) . ?
O2 C2 1.47(4) . ?
O3 C3 1.38(11) . ?
O1 C1 1.40(3) . ?
O5 C5 1.393(16) . ?
C3 C2 1.54(4) . ?
C3 C4 1.48(3) . ?
C2 C1 1.54(3) . ?
C4 C5 1.478(18) . ?

_cod_database_fobs_code 2108780
